data_4079273
loop_
_publ_author_name
'Lee, John P.'
'Keller, C. Luke'
'Werlein, Ashley A.'
'Janzen, Daron E.'
'VanDerveer, Donald G.'
'Grant, Gregory J.'

_publ_section_title
;
 C--H Bond Activation by a Palladium(II) Thioether Complex: Formation of
 the Bis(nitromethanate) Complex [Pd(9S3)(CH2NO2)2]
;
_journal_issue 18
_journal_name_full Organometallics
_journal_page_first 6505
_journal_paper_doi 10.1021/om3006382
_journal_volume 31
_journal_year 2012
_chemical_formula_moiety 'C10 H18 O4 Pd S3'
_chemical_formula_sum 'C10 H18 O4 Pd S3'
_chemical_formula_weight 404.82
_chemical_name_systematic
; 
 ? 
;
_space_group_IT_number 14
_symmetry_cell_setting monoclinic
_symmetry_space_group_name_Hall '-P 2ybc'
_symmetry_space_group_name_H-M 'P 1 21/c 1'
_atom_sites_solution_hydrogens geom
_atom_sites_solution_primary direct
_atom_sites_solution_secondary difmap
_audit_creation_method SHELXL-97
_cell_angle_alpha 90.00
_cell_angle_beta 96.490(8)
_cell_angle_gamma 90.00
_cell_formula_units_Z 4
_cell_length_a 7.9701(16)
_cell_length_b 13.576(3)
_cell_length_c 13.316(3)
_cell_measurement_reflns_used 9871
_cell_measurement_temperature 173(2)
_cell_measurement_theta_max 25.050
_cell_volume 1431.6(5)
_computing_structure_refinement 'SHELXL-97 (Sheldrick, 1997)'
_computing_structure_solution 'SHELXS-97 (Sheldrick, 1990)'
_diffrn_ambient_temperature 173(2)
_diffrn_measured_fraction_theta_full 0.998
_diffrn_measured_fraction_theta_max 0.998
_diffrn_measurement_device_type CCD
_diffrn_measurement_method 'omega scans'
_diffrn_radiation_monochromator graphite
_diffrn_radiation_source 'fine-focus sealed tube'
_diffrn_radiation_type MoK\a
_diffrn_radiation_wavelength 0.71073
_diffrn_reflns_av_R_equivalents 0.1431
_diffrn_reflns_av_sigmaI/netI 0.0913
_diffrn_reflns_limit_h_max 9
_diffrn_reflns_limit_h_min -9
_diffrn_reflns_limit_k_max 16
_diffrn_reflns_limit_k_min -16
_diffrn_reflns_limit_l_max 14
_diffrn_reflns_limit_l_min -15
_diffrn_reflns_number 12102
_diffrn_reflns_theta_full 25.05
_diffrn_reflns_theta_max 25.05
_diffrn_reflns_theta_min 2.57
_exptl_absorpt_coefficient_mu 1.736
_exptl_absorpt_correction_T_max 0.933
_exptl_absorpt_correction_T_min 0.752
_exptl_absorpt_correction_type multi-scan
_exptl_absorpt_process_details 'REQAB, subroutine of CrystalClear, Rigaku/MSC, The Woodlands, TX, 1999.'
_exptl_crystal_colour yellow
_exptl_crystal_density_diffrn 1.878
_exptl_crystal_density_method 'not measured'
_exptl_crystal_description block
_exptl_crystal_F_000 816
_exptl_crystal_size_max 0.17
_exptl_crystal_size_mid 0.17
_exptl_crystal_size_min 0.04
_refine_diff_density_max 2.541
_refine_diff_density_min -1.194
_refine_diff_density_rms 0.294
_refine_ls_extinction_method none
_refine_ls_goodness_of_fit_ref 1.056
_refine_ls_hydrogen_treatment constr
_refine_ls_matrix_type full
_refine_ls_number_parameters 165
_refine_ls_number_reflns 2531
_refine_ls_number_restraints 0
_refine_ls_restrained_S_all 1.056
_refine_ls_R_factor_all 0.1316
_refine_ls_R_factor_gt 0.0853
_refine_ls_shift/su_max 0.052
_refine_ls_shift/su_mean 0.001
_refine_ls_structure_factor_coef Fsqd
_refine_ls_weighting_details 'calc w=1/[\s^2^(Fo^2^)+(0.1220P)^2^+30.3150P] where P=(Fo^2^+2Fc^2^)/3'
_refine_ls_weighting_scheme calc
_refine_ls_wR_factor_gt 0.1990
_refine_ls_wR_factor_ref 0.2519
_reflns_number_gt 1718
_reflns_number_total 2531
_reflns_threshold_expression >2sigma(I)
_cod_data_source_file om3006382_si_002.cif
_cod_data_source_block pd9s3oac2
_cod_original_sg_symbol_H-M 'P 21/c'
_cod_database_code 4079273

loop_
_symmetry_equiv_pos_as_xyz
'x, y, z'
'-x, y+1/2, -z+1/2'
'-x, -y, -z'
'x, -y-1/2, z-1/2'

loop_
_atom_site_label
_atom_site_type_symbol
_atom_site_fract_x
_atom_site_fract_y
_atom_site_fract_z
_atom_site_U_iso_or_equiv
_atom_site_adp_type
_atom_site_occupancy
_atom_site_symmetry_multiplicity
_atom_site_calc_flag
_atom_site_refinement_flags
Pd1 Pd 0.89569(12) 0.09096(7) 0.05545(8) 0.0227(4) Uani 1 1 d .
S1 S 0.6369(5) 0.3515(3) 0.0226(3) 0.0334(8) Uani 1 1 d .
C2 C 0.545(2) 0.2391(11) 0.0657(13) 0.038(3) Uani 1 1 d .
H2A H 0.6227 0.2120 0.1190 0.045 Uiso 1 1 calc R
H2B H 0.4443 0.2565 0.0948 0.045 Uiso 1 1 calc R
C3 C 0.4999(16) 0.1584(11) -0.0110(12) 0.031(3) Uani 1 1 d .
H3A H 0.4294 0.1868 -0.0667 0.037 Uiso 1 1 calc R
H3B H 0.4328 0.1106 0.0196 0.037 Uiso 1 1 calc R
S4 S 0.6683(4) 0.0936(2) -0.0616(3) 0.0234(7) Uani 1 1 d .
C5 C 0.7230(18) 0.1778(11) -0.1592(11) 0.030(3) Uani 1 1 d .
H5A H 0.6649 0.1591 -0.2234 0.036 Uiso 1 1 calc R
H5B H 0.6892 0.2436 -0.1441 0.036 Uiso 1 1 calc R
C6 C 0.9122(16) 0.1747(10) -0.1638(10) 0.023(3) Uani 1 1 d .
H6A H 0.9422 0.2245 -0.2096 0.028 Uiso 1 1 calc R
H6B H 0.9417 0.1119 -0.1900 0.028 Uiso 1 1 calc R
S7 S 1.0327(4) 0.1936(2) -0.0417(3) 0.0256(7) Uani 1 1 d .
C8 C 0.9811(17) 0.3208(10) -0.0150(11) 0.027(3) Uani 1 1 d .
H8A H 1.0850 0.3550 0.0049 0.033 Uiso 1 1 calc R
H8B H 0.9316 0.3501 -0.0770 0.033 Uiso 1 1 calc R
C9 C 0.8610(16) 0.3407(10) 0.0667(11) 0.026(3) Uani 1 1 d .
H9A H 0.8965 0.4005 0.1013 0.031 Uiso 1 1 calc R
H9B H 0.8749 0.2883 0.1153 0.031 Uiso 1 1 calc R
O1 O 1.1018(12) 0.0674(8) 0.1593(7) 0.031(2) Uani 1 1 d .
O2 O 1.1685(12) 0.2250(8) 0.1711(9) 0.035(2) Uani 1 1 d .
C11 C 1.1861(17) 0.1395(11) 0.2000(12) 0.031(3) Uani 1 1 d .
C12 C 1.313(2) 0.1129(14) 0.2853(15) 0.048(4) Uani 1 1 d .
H12A H 1.2999 0.0448 0.3022 0.071 Uiso 1 1 calc R
H12B H 1.2967 0.1531 0.3428 0.071 Uiso 1 1 calc R
H12C H 1.4241 0.1236 0.2665 0.071 Uiso 1 1 calc R
O3 O 0.7712(11) -0.0052(6) 0.1397(7) 0.0247(19) Uani 1 1 d .
O4 O 0.7824(14) 0.1155(9) 0.2549(9) 0.042(3) Uani 1 1 d .
C13 C 0.7532(17) 0.0279(11) 0.2291(10) 0.027(3) Uani 1 1 d .
C14 C 0.697(2) -0.0448(13) 0.2986(12) 0.040(4) Uani 1 1 d .
H14A H 0.7216 -0.0217 0.3668 0.059 Uiso 1 1 calc R
H14B H 0.7543 -0.1060 0.2910 0.059 Uiso 1 1 calc R
H14C H 0.5772 -0.0546 0.2838 0.059 Uiso 1 1 calc R

loop_
_atom_site_aniso_label
_atom_site_aniso_U_11
_atom_site_aniso_U_22
_atom_site_aniso_U_33
_atom_site_aniso_U_23
_atom_site_aniso_U_13
_atom_site_aniso_U_12
Pd1 0.0215(6) 0.0212(6) 0.0250(6) 0.0006(4) 0.0012(4) 0.0005(4)
S1 0.0307(18) 0.0266(18) 0.043(2) 0.0033(15) 0.0044(15) 0.0054(14)
C2 0.036(8) 0.027(8) 0.051(10) 0.000(7) 0.008(7) -0.001(6)
C3 0.016(6) 0.036(8) 0.041(8) -0.013(7) 0.001(5) 0.004(5)
S4 0.0198(15) 0.0239(16) 0.0258(16) 0.0004(13) 0.0002(12) -0.0034(12)
C5 0.029(7) 0.029(7) 0.032(8) 0.003(6) 0.001(6) 0.000(6)
C6 0.028(7) 0.025(6) 0.016(6) 0.006(5) 0.000(5) 0.000(5)
S7 0.0237(16) 0.0255(17) 0.0275(18) 0.0007(13) 0.0026(13) -0.0011(13)
C8 0.028(7) 0.024(7) 0.029(7) -0.007(6) 0.000(6) -0.004(5)
C9 0.023(6) 0.024(7) 0.029(7) -0.005(6) 0.000(5) -0.005(5)
O1 0.030(5) 0.036(6) 0.026(5) 0.008(4) 0.002(4) 0.006(4)
O2 0.030(5) 0.030(6) 0.044(6) -0.003(5) -0.006(4) -0.007(4)
C11 0.024(7) 0.035(8) 0.032(8) -0.003(6) 0.001(6) 0.003(6)
C12 0.037(8) 0.050(10) 0.050(11) 0.010(8) -0.023(8) -0.001(7)
O3 0.030(5) 0.015(4) 0.029(5) 0.006(4) 0.004(4) -0.005(4)
O4 0.047(6) 0.042(7) 0.039(6) -0.012(5) 0.015(5) -0.001(5)
C13 0.028(7) 0.031(7) 0.023(7) -0.001(6) 0.002(5) -0.004(6)
C14 0.045(9) 0.042(9) 0.034(8) 0.009(7) 0.011(7) 0.003(7)

loop_
_atom_type_symbol
_atom_type_description
_atom_type_scat_dispersion_real
_atom_type_scat_dispersion_imag
_atom_type_scat_source
C C 0.0033 0.0016 'International Tables Vol C Tables 4.2.6.8 and 6.1.1.4'
H H 0.0000 0.0000 'International Tables Vol C Tables 4.2.6.8 and 6.1.1.4'
O O 0.0106 0.0060 'International Tables Vol C Tables 4.2.6.8 and 6.1.1.4'
S S 0.1246 0.1234 'International Tables Vol C Tables 4.2.6.8 and 6.1.1.4'
Pd Pd -0.9988 1.0072 'International Tables Vol C Tables 4.2.6.8 and 6.1.1.4'

loop_
_geom_angle_atom_site_label_1
_geom_angle_atom_site_label_2
_geom_angle_atom_site_label_3
_geom_angle
O1 Pd1 O3 86.1(4)
O1 Pd1 S4 171.9(3)
O3 Pd1 S4 89.3(3)
O1 Pd1 S7 94.6(3)
O3 Pd1 S7 178.2(3)
S4 Pd1 S7 89.86(12)
C2 S1 C9 104.3(7)
C3 C2 S1 118.0(12)
C2 C3 S4 118.5(10)
C3 S4 C5 102.1(7)
C3 S4 Pd1 109.0(5)
C5 S4 Pd1 105.3(5)
C6 C5 S4 109.3(9)
C5 C6 S7 112.9(10)
C6 S7 C8 101.6(6)
C6 S7 Pd1 100.6(4)
C8 S7 Pd1 109.8(5)
C9 C8 S7 118.2(10)
C8 C9 S1 116.6(10)
C11 O1 Pd1 120.8(9)
O2 C11 O1 123.9(13)
O2 C11 C12 121.1(14)
O1 C11 C12 115.0(14)
C13 O3 Pd1 113.1(8)
O4 C13 O3 123.1(13)
O4 C13 C14 122.0(14)
O3 C13 C14 114.9(13)

loop_
_geom_bond_atom_site_label_1
_geom_bond_atom_site_label_2
_geom_bond_distance
Pd1 O1 2.049(9)
Pd1 O3 2.049(9)
Pd1 S4 2.253(3)
Pd1 S7 2.264(4)
S1 C2 1.814(16)
S1 C9 1.822(13)
C2 C3 1.51(2)
C3 S4 1.798(14)
S4 C5 1.821(15)
C5 C6 1.516(19)
C6 S7 1.811(13)
S7 C8 1.820(14)
C8 C9 1.551(19)
O1 C11 1.273(18)
O2 C11 1.226(18)
C11 C12 1.48(2)
O3 C13 1.295(17)
O4 C13 1.252(18)
C13 C14 1.46(2)
